data_7008191
loop_
_publ_author_name
'Clegg, Jack K.'
'Lindoy, Leonard F.'
'McMurtrie, John C.'
'Schilter, David'

_publ_section_title
;
 Dinuclear bis-beta-diketonato ligand derivatives of iron(III) and
 copper(II) and use of the latter as components for the assembly of
 extended metallo-supramolecular structures.
;
_journal_issue 5
_journal_name_full 'Dalton transactions (Cambridge, England : 2003)'
_journal_page_first 857
_journal_page_last 864
_journal_paper_doi 10.1039/b418870e
_journal_year 2005
_chemical_formula_moiety 'C60 H72 Fe2 O12, C4 H10 O'
_chemical_formula_sum 'C64 H82 Fe2 O13'
_chemical_formula_weight 1171.00
_chemical_name_systematic
;
?
;
_space_group_IT_number 14
_symmetry_cell_setting monoclinic
_symmetry_space_group_name_Hall '-P 2ybc'
_symmetry_space_group_name_H-M 'P 1 21/c 1'
_atom_sites_solution_hydrogens geom
_atom_sites_solution_primary direct
_atom_sites_solution_secondary difmap
_audit_creation_method SHELXL-97
_cell_angle_alpha 90.00
_cell_angle_beta 111.6490(10)
_cell_angle_gamma 90.00
_cell_formula_units_Z 4
_cell_length_a 17.6982(15)
_cell_length_b 19.0959(16)
_cell_length_c 20.1570(17)
_cell_measurement_reflns_used 18303
_cell_measurement_temperature 150(2)
_cell_measurement_theta_max 28.117
_cell_measurement_theta_min 2.174
_cell_volume 6331.8(9)
_computing_cell_refinement 'SAINT (Siemens, 1995)'
_computing_data_collection 'SMART (Siemens, 1995)'
_computing_data_reduction 'SAINT and XPREP (Siemens, 1995)'
_computing_molecular_graphics
;ORTEP-3 (Farrugia, 1997)
WINGX-32 (Farrugia, 1999)
;
_computing_publication_material 'enCIFer (CCDC, 2003)'
_computing_structure_refinement 'SHELXL-97 (Sheldrick, 1997)'
_computing_structure_solution 'SIR97 (Altomare et al., 1999)'
_diffrn_ambient_temperature 150(2)
_diffrn_measured_fraction_theta_full 0.999
_diffrn_measured_fraction_theta_max 0.959
_diffrn_measurement_device_type 'Bruker SMART 1000 CCD'
_diffrn_measurement_method \w
_diffrn_radiation_monochromator graphite
_diffrn_radiation_source 'fine-focus sealed tube'
_diffrn_radiation_type MoK\a
_diffrn_radiation_wavelength 0.71073
_diffrn_reflns_av_R_equivalents 0.0414
_diffrn_reflns_av_sigmaI/netI 0.0386
_diffrn_reflns_limit_h_max 23
_diffrn_reflns_limit_h_min -23
_diffrn_reflns_limit_k_max 25
_diffrn_reflns_limit_k_min -25
_diffrn_reflns_limit_l_max 26
_diffrn_reflns_limit_l_min -26
_diffrn_reflns_number 61704
_diffrn_reflns_theta_full 25.00
_diffrn_reflns_theta_max 28.35
_diffrn_reflns_theta_min 1.63
_diffrn_standards_decay_% 0.21
_diffrn_standards_number 375
_exptl_absorpt_coefficient_mu 0.517
_exptl_absorpt_correction_T_max 0.913
_exptl_absorpt_correction_T_min 0.740
_exptl_absorpt_correction_type multi-scan
_exptl_absorpt_process_details 'SADABS (Sheldrick, 1999)'
_exptl_crystal_colour orange
_exptl_crystal_density_diffrn 1.228
_exptl_crystal_density_method 'not measured'
_exptl_crystal_description prism
_exptl_crystal_F_000 2488
_exptl_crystal_size_max 0.49
_exptl_crystal_size_mid 0.45
_exptl_crystal_size_min 0.175
_refine_diff_density_max 0.726
_refine_diff_density_min -0.516
_refine_diff_density_rms 0.070
_refine_ls_extinction_method none
_refine_ls_goodness_of_fit_ref 1.023
_refine_ls_hydrogen_treatment mixed
_refine_ls_matrix_type full
_refine_ls_number_parameters 730
_refine_ls_number_reflns 15183
_refine_ls_number_restraints 0
_refine_ls_restrained_S_all 1.023
_refine_ls_R_factor_all 0.0720
_refine_ls_R_factor_gt 0.0450
_refine_ls_shift/su_max 0.001
_refine_ls_shift/su_mean 0.000
_refine_ls_structure_factor_coef Fsqd
_refine_ls_weighting_details 'calc w=1/[\s^2^(Fo^2^)+(0.0732P)^2^+2.8411P] where P=(Fo^2^+2Fc^2^)/3'
_refine_ls_weighting_scheme calc
_refine_ls_wR_factor_gt 0.1159
_refine_ls_wR_factor_ref 0.1334
_reflns_number_gt 11008
_reflns_number_total 15183
_reflns_threshold_expression >2sigma(I)
_cod_data_source_file b418870e.txt
_cod_data_source_block lj37sad
_cod_original_sg_symbol_H-M P21/c
_cod_database_code 7008191

loop_
_symmetry_equiv_pos_as_xyz
'x, y, z'
'-x, y+1/2, -z+1/2'
'-x, -y, -z'
'x, -y-1/2, z-1/2'

loop_
_atom_site_label
_atom_site_type_symbol
_atom_site_fract_x
_atom_site_fract_y
_atom_site_fract_z
_atom_site_U_iso_or_equiv
_atom_site_adp_type
_atom_site_occupancy
_atom_site_symmetry_multiplicity
_atom_site_calc_flag
_atom_site_refinement_flags
_atom_site_disorder_assembly
_atom_site_disorder_group
Fe1 Fe 0.803695(17) 0.288346(16) 0.218743(16) 0.02511(8) Uani 1 1 d . . .
Fe2 Fe 0.379984(17) 0.190201(16) 0.082750(16) 0.02479(8) Uani 1 1 d . . .
O1 O 0.86807(9) 0.34436(8) 0.30302(8) 0.0293(3) Uani 1 1 d . . .
O2 O 0.72903(9) 0.27125(8) 0.26996(8) 0.0285(3) Uani 1 1 d . . .
O3 O 0.45631(9) 0.21156(8) 0.18087(8) 0.0289(3) Uani 1 1 d . . .
O4 O 0.32421(9) 0.12813(8) 0.12878(8) 0.0295(3) Uani 1 1 d . . .
O5 O 0.87515(9) 0.32292(9) 0.16860(8) 0.0330(4) Uani 1 1 d . . .
O6 O 0.72260(8) 0.35584(8) 0.15619(8) 0.0274(3) Uani 1 1 d . . .
O7 O 0.43938(9) 0.26355(8) 0.04872(8) 0.0287(3) Uani 1 1 d . . .
O8 O 0.30071(9) 0.26609(8) 0.07641(8) 0.0300(3) Uani 1 1 d . . .
O9 O 0.88412(9) 0.21121(8) 0.25848(8) 0.0311(3) Uani 1 1 d . . .
O10 O 0.74105(9) 0.21602(8) 0.14674(8) 0.0282(3) Uani 1 1 d . . .
O11 O 0.46068(8) 0.12515(8) 0.06980(8) 0.0261(3) Uani 1 1 d . . .
O12 O 0.30595(9) 0.15743(8) -0.01371(8) 0.0314(3) Uani 1 1 d . . .
C1 C 0.97460(14) 0.43879(12) 0.39002(14) 0.0381(5) Uani 1 1 d . . .
H1A H 0.9366 0.4783 0.3790 0.057 Uiso 1 1 calc R . .
H1B H 0.9808 0.4226 0.3462 0.057 Uiso 1 1 calc R . .
H1C H 1.0275 0.4538 0.4244 0.057 Uiso 1 1 calc R . .
C2 C 0.92795(15) 0.40441(14) 0.48881(13) 0.0397(6) Uani 1 1 d . . .
H2A H 0.8868 0.4415 0.4756 0.060 Uiso 1 1 calc R . .
H2B H 0.9791 0.4228 0.5233 0.060 Uiso 1 1 calc R . .
H2C H 0.9093 0.3653 0.5103 0.060 Uiso 1 1 calc R . .
C3 C 1.00388(14) 0.31863(12) 0.44188(14) 0.0362(5) Uani 1 1 d . . .
H3A H 1.0555 0.3351 0.4772 0.054 Uiso 1 1 calc R . .
H3B H 1.0125 0.3028 0.3990 0.054 Uiso 1 1 calc R . .
H3C H 0.9833 0.2797 0.4620 0.054 Uiso 1 1 calc R . .
C4 C 0.94158(12) 0.37894(11) 0.42220(12) 0.0270(4) Uani 1 1 d . . .
C5 C 0.86473(12) 0.34847(10) 0.36502(11) 0.0230(4) Uani 1 1 d . . .
C6 C 0.79890(12) 0.32479(11) 0.38120(11) 0.0263(4) Uani 1 1 d . . .
H6 H 0.7990 0.3333 0.4277 0.032 Uiso 1 1 calc R . .
C7 C 0.73276(12) 0.28907(10) 0.33197(11) 0.0225(4) Uani 1 1 d . . .
C8 C 0.66010(12) 0.26932(10) 0.34917(11) 0.0233(4) Uani 1 1 d . . .
C9 C 0.65706(13) 0.27427(11) 0.41727(11) 0.0281(4) Uani 1 1 d . . .
H9 H 0.7033 0.2901 0.4562 0.034 Uiso 1 1 calc R . .
C10 C 0.58670(14) 0.25622(12) 0.42830(12) 0.0312(5) Uani 1 1 d . . .
H10 H 0.5850 0.2601 0.4747 0.037 Uiso 1 1 calc R . .
C11 C 0.51883(13) 0.23254(11) 0.37224(11) 0.0284(4) Uani 1 1 d . . .
H11 H 0.4707 0.2209 0.3803 0.034 Uiso 1 1 calc R . .
C12 C 0.52105(12) 0.22585(10) 0.30407(11) 0.0236(4) Uani 1 1 d . . .
C13 C 0.59187(12) 0.24508(11) 0.29340(11) 0.0238(4) Uani 1 1 d . . .
H13 H 0.5935 0.2415 0.2469 0.029 Uiso 1 1 calc R . .
C14 C 0.45203(12) 0.19848(11) 0.24117(11) 0.0247(4) Uani 1 1 d . . .
C15 C 0.38958(13) 0.15894(12) 0.25004(12) 0.0311(5) Uani 1 1 d . . .
H15 H 0.3886 0.1545 0.2967 0.037 Uiso 1 1 calc R . .
C16 C 0.32875(13) 0.12583(11) 0.19357(12) 0.0270(4) Uani 1 1 d . . .
C17 C 0.26085(14) 0.08303(13) 0.20463(13) 0.0364(5) Uani 1 1 d . . .
C18 C 0.2701(2) 0.0758(2) 0.28247(16) 0.0714(11) Uani 1 1 d . . .
H18A H 0.3198 0.0497 0.3086 0.107 Uiso 1 1 calc R . .
H18B H 0.2231 0.0508 0.2853 0.107 Uiso 1 1 calc R . .
H18C H 0.2733 0.1225 0.3036 0.107 Uiso 1 1 calc R . .
C19 C 0.18108(16) 0.12167(17) 0.16449(19) 0.0606(8) Uani 1 1 d . . .
H19A H 0.1356 0.0955 0.1690 0.091 Uiso 1 1 calc R . .
H19B H 0.1734 0.1257 0.1140 0.091 Uiso 1 1 calc R . .
H19C H 0.1832 0.1686 0.1849 0.091 Uiso 1 1 calc R . .
C20 C 0.25914(18) 0.01060(15) 0.17224(18) 0.0549(8) Uani 1 1 d . . .
H20A H 0.3124 -0.0117 0.1946 0.082 Uiso 1 1 calc R . .
H20B H 0.2462 0.0151 0.1208 0.082 Uiso 1 1 calc R . .
H20C H 0.2176 -0.0182 0.1805 0.082 Uiso 1 1 calc R . .
C21 C 0.97830(19) 0.28501(16) 0.10317(17) 0.0535(7) Uani 1 1 d . . .
H21A H 1.0222 0.2867 0.0845 0.080 Uiso 1 1 calc R . .
H21B H 0.9467 0.2420 0.0869 0.080 Uiso 1 1 calc R . .
H21C H 1.0016 0.2857 0.1555 0.080 Uiso 1 1 calc R . .
C22 C 0.89221(17) 0.35164(19) -0.00524(15) 0.0546(8) Uani 1 1 d . . .
H22A H 0.8615 0.3950 -0.0219 0.082 Uiso 1 1 calc R . .
H22B H 0.8569 0.3114 -0.0254 0.082 Uiso 1 1 calc R . .
H22C H 0.9387 0.3505 -0.0206 0.082 Uiso 1 1 calc R . .
C23 C 0.96999(18) 0.41504(16) 0.1075(2) 0.0613(9) Uani 1 1 d . . .
H23A H 0.9341 0.4557 0.0914 0.092 Uiso 1 1 calc R . .
H23B H 1.0158 0.4197 0.0916 0.092 Uiso 1 1 calc R . .
H23C H 0.9904 0.4125 0.1597 0.092 Uiso 1 1 calc R . .
C24 C 0.92271(13) 0.34852(12) 0.07605(13) 0.0331(5) Uani 1 1 d . . .
C25 C 0.85386(13) 0.34453(11) 0.10482(12) 0.0277(4) Uani 1 1 d . . .
C26 C 0.77415(13) 0.36464(12) 0.06350(12) 0.0317(5) Uani 1 1 d . . .
H26 H 0.7612 0.3756 0.0146 0.038 Uiso 1 1 calc R . .
C27 C 0.71275(12) 0.36912(11) 0.09182(12) 0.0271(4) Uani 1 1 d . . .
C28 C 0.62808(12) 0.38751(11) 0.04397(12) 0.0271(4) Uani 1 1 d . . .
C29 C 0.60960(14) 0.43097(12) -0.01551(13) 0.0338(5) Uani 1 1 d . . .
H29 H 0.6521 0.4519 -0.0267 0.041 Uiso 1 1 calc R . .
C30 C 0.52898(14) 0.44375(13) -0.05848(13) 0.0374(5) Uani 1 1 d . . .
H30 H 0.5167 0.4740 -0.0985 0.045 Uiso 1 1 calc R . .
C31 C 0.46661(14) 0.41266(12) -0.04339(12) 0.0323(5) Uani 1 1 d . . .
H31 H 0.4116 0.4225 -0.0723 0.039 Uiso 1 1 calc R . .
C32 C 0.48442(12) 0.36692(11) 0.01413(11) 0.0265(4) Uani 1 1 d . . .
C33 C 0.56520(12) 0.35543(11) 0.05805(11) 0.0265(4) Uani 1 1 d . . .
H33 H 0.5774 0.3253 0.0981 0.032 Uiso 1 1 calc R . .
C34 C 0.42039(12) 0.32641(11) 0.02970(11) 0.0260(4) Uani 1 1 d . . .
C35 C 0.34793(13) 0.35898(12) 0.02548(13) 0.0325(5) Uani 1 1 d . . .
H35 H 0.3362 0.4044 0.0049 0.039 Uiso 1 1 calc R . .
C36 C 0.29218(12) 0.32741(12) 0.05032(11) 0.0272(4) Uani 1 1 d . . .
C37 C 0.21591(13) 0.36548(12) 0.05013(14) 0.0346(5) Uani 1 1 d . . .
C38 C 0.20588(18) 0.43877(16) 0.0181(2) 0.0707(11) Uani 1 1 d . . .
H38A H 0.2056 0.4361 -0.0306 0.106 Uiso 1 1 calc R . .
H38B H 0.2511 0.4684 0.0473 0.106 Uiso 1 1 calc R . .
H38C H 0.1545 0.4589 0.0169 0.106 Uiso 1 1 calc R . .
C39 C 0.14329(14) 0.32042(16) 0.00668(16) 0.0473(7) Uani 1 1 d . . .
H39A H 0.0929 0.3430 0.0051 0.071 Uiso 1 1 calc R . .
H39B H 0.1480 0.2742 0.0290 0.071 Uiso 1 1 calc R . .
H39C H 0.1423 0.3150 -0.0420 0.071 Uiso 1 1 calc R . .
C40 C 0.22103(17) 0.36939(18) 0.12724(16) 0.0564(8) Uani 1 1 d . . .
H40A H 0.2693 0.3962 0.1557 0.085 Uiso 1 1 calc R . .
H40B H 0.2247 0.3219 0.1467 0.085 Uiso 1 1 calc R . .
H40C H 0.1723 0.3925 0.1288 0.085 Uiso 1 1 calc R . .
C41 C 0.98936(16) 0.05085(15) 0.23677(14) 0.0466(7) Uani 1 1 d . . .
H41A H 0.9472 0.0163 0.2335 0.070 Uiso 1 1 calc R . .
H41B H 1.0429 0.0313 0.2647 0.070 Uiso 1 1 calc R . .
H41C H 0.9870 0.0625 0.1887 0.070 Uiso 1 1 calc R . .
C42 C 1.04552(14) 0.16886(15) 0.28328(16) 0.0460(6) Uani 1 1 d . . .
H42A H 1.0499 0.1782 0.2370 0.069 Uiso 1 1 calc R . .
H42B H 1.0966 0.1486 0.3159 0.069 Uiso 1 1 calc R . .
H42C H 1.0347 0.2127 0.3034 0.069 Uiso 1 1 calc R . .
C43 C 0.97191(17) 0.09915(15) 0.34597(14) 0.0459(6) Uani 1 1 d . . .
H43A H 0.9604 0.1417 0.3677 0.069 Uiso 1 1 calc R . .
H43B H 1.0243 0.0797 0.3770 0.069 Uiso 1 1 calc R . .
H43C H 0.9289 0.0646 0.3399 0.069 Uiso 1 1 calc R . .
C44 C 0.97525(13) 0.11692(13) 0.27314(12) 0.0336(5) Uani 1 1 d . . .
C45 C 0.89533(13) 0.15446(12) 0.23028(12) 0.0287(4) Uani 1 1 d . . .
C46 C 0.83885(13) 0.12573(12) 0.16828(12) 0.0313(5) Uani 1 1 d . . .
H46 H 0.8528 0.0843 0.1494 0.038 Uiso 1 1 calc R . .
C47 C 0.76206(12) 0.15577(11) 0.13268(11) 0.0260(4) Uani 1 1 d . . .
C48 C 0.69699(12) 0.11595(11) 0.07592(11) 0.0252(4) Uani 1 1 d . . .
C49 C 0.71316(13) 0.06768(12) 0.03073(12) 0.0299(5) Uani 1 1 d . . .
H49 H 0.7677 0.0573 0.0365 0.036 Uiso 1 1 calc R . .
C50 C 0.64906(14) 0.03472(12) -0.02278(12) 0.0319(5) Uani 1 1 d . . .
H50 H 0.6601 0.0021 -0.0537 0.038 Uiso 1 1 calc R . .
C51 C 0.56912(13) 0.04931(11) -0.03119(11) 0.0289(4) Uani 1 1 d . . .
H51 H 0.5257 0.0276 -0.0686 0.035 Uiso 1 1 calc R . .
C52 C 0.55262(12) 0.09575(11) 0.01518(11) 0.0256(4) Uani 1 1 d . . .
C53 C 0.61695(12) 0.12837(11) 0.06886(11) 0.0249(4) Uani 1 1 d . . .
H53 H 0.6060 0.1595 0.1010 0.030 Uiso 1 1 calc R . .
C54 C 0.46854(13) 0.11405(11) 0.00970(11) 0.0258(4) Uani 1 1 d . . .
C55 C 0.40590(13) 0.11942(12) -0.05674(12) 0.0306(5) Uani 1 1 d . . .
H55 H 0.4178 0.1105 -0.0982 0.037 Uiso 1 1 calc R . .
C56 C 0.32573(13) 0.13745(11) -0.06519(11) 0.0285(4) Uani 1 1 d . . .
C57 C 0.25725(14) 0.13660(14) -0.13891(12) 0.0372(5) Uani 1 1 d . . .
C58 C 0.26613(17) 0.07531(16) -0.18467(14) 0.0507(7) Uani 1 1 d . . .
H58A H 0.2188 0.0738 -0.2295 0.076 Uiso 1 1 calc R . .
H58B H 0.2698 0.0313 -0.1586 0.076 Uiso 1 1 calc R . .
H58C H 0.3156 0.0816 -0.1951 0.076 Uiso 1 1 calc R . .
C59 C 0.2613(2) 0.20563(18) -0.17426(18) 0.0738(11) Uani 1 1 d . . .
H59A H 0.2162 0.2085 -0.2205 0.111 Uiso 1 1 calc R . .
H59B H 0.3130 0.2088 -0.1815 0.111 Uiso 1 1 calc R . .
H59C H 0.2575 0.2443 -0.1437 0.111 Uiso 1 1 calc R . .
C60 C 0.17548(17) 0.1282(3) -0.12949(17) 0.0792(12) Uani 1 1 d . . .
H60A H 0.1665 0.1685 -0.1032 0.119 Uiso 1 1 calc R . .
H60B H 0.1762 0.0852 -0.1028 0.119 Uiso 1 1 calc R . .
H60C H 0.1316 0.1256 -0.1765 0.119 Uiso 1 1 calc R . .
C61 C 0.7128(3) 0.0830(2) 0.3028(4) 0.121(2) Uani 1 1 d . . .
H61A H 0.7253 0.1275 0.2850 0.182 Uiso 1 1 calc R . .
H61B H 0.7490 0.0464 0.2975 0.182 Uiso 1 1 calc R . .
H61C H 0.7207 0.0879 0.3533 0.182 Uiso 1 1 calc R . .
C62 C 0.6279(3) 0.0637(2) 0.2618(3) 0.0952(14) Uani 1 1 d . . .
H62A H 0.5916 0.1012 0.2666 0.114 Uiso 1 1 calc R . .
H62B H 0.6199 0.0599 0.2106 0.114 Uiso 1 1 calc R . .
C63 C 0.5260(3) -0.0221(3) 0.2462(2) 0.0895(13) Uani 1 1 d . . .
H63A H 0.5172 -0.0264 0.1949 0.107 Uiso 1 1 calc R . .
H63B H 0.4871 0.0130 0.2510 0.107 Uiso 1 1 calc R . .
C64 C 0.5115(3) -0.0899(3) 0.2734(4) 0.144(3) Uani 1 1 d . . .
H64A H 0.4557 -0.1051 0.2464 0.217 Uiso 1 1 calc R . .
H64B H 0.5195 -0.0853 0.3240 0.217 Uiso 1 1 calc R . .
H64C H 0.5498 -0.1245 0.2681 0.217 Uiso 1 1 calc R . .
O13 O 0.60658(17) 0.00029(14) 0.28483(15) 0.0835(8) Uani 1 1 d . . .

loop_
_atom_site_aniso_label
_atom_site_aniso_U_11
_atom_site_aniso_U_22
_atom_site_aniso_U_33
_atom_site_aniso_U_23
_atom_site_aniso_U_13
_atom_site_aniso_U_12
Fe1 0.01600(14) 0.03426(17) 0.02663(16) -0.00510(12) 0.00969(12) -0.00294(11)
Fe2 0.01717(14) 0.03225(16) 0.02596(16) -0.00266(12) 0.00914(12) -0.00333(11)
O1 0.0193(7) 0.0386(8) 0.0306(8) -0.0078(6) 0.0100(6) -0.0068(6)
O2 0.0194(7) 0.0396(8) 0.0279(8) -0.0084(6) 0.0105(6) -0.0083(6)
O3 0.0215(7) 0.0399(8) 0.0267(8) -0.0038(6) 0.0107(6) -0.0095(6)
O4 0.0224(7) 0.0369(8) 0.0299(8) -0.0040(6) 0.0103(6) -0.0086(6)
O5 0.0187(7) 0.0499(10) 0.0333(9) -0.0024(7) 0.0131(6) -0.0040(6)
O6 0.0193(7) 0.0342(8) 0.0312(8) -0.0023(6) 0.0122(6) -0.0024(6)
O7 0.0217(7) 0.0313(8) 0.0370(8) 0.0017(6) 0.0153(6) -0.0001(6)
O8 0.0207(7) 0.0360(8) 0.0373(9) -0.0005(7) 0.0153(6) -0.0014(6)
O9 0.0216(7) 0.0370(8) 0.0321(8) -0.0053(6) 0.0070(6) 0.0023(6)
O10 0.0203(7) 0.0330(8) 0.0300(8) -0.0068(6) 0.0077(6) -0.0004(6)
O11 0.0208(7) 0.0323(8) 0.0256(7) -0.0026(6) 0.0089(6) -0.0015(6)
O12 0.0195(7) 0.0456(9) 0.0284(8) -0.0052(7) 0.0082(6) -0.0024(6)
C1 0.0273(12) 0.0315(12) 0.0480(14) -0.0027(10) 0.0052(10) -0.0095(9)
C2 0.0288(12) 0.0484(14) 0.0359(13) -0.0183(11) 0.0048(10) -0.0069(10)
C3 0.0222(11) 0.0360(12) 0.0444(14) 0.0004(10) 0.0054(10) 0.0037(9)
C4 0.0182(10) 0.0274(10) 0.0315(11) -0.0025(8) 0.0048(8) -0.0020(8)
C5 0.0168(9) 0.0191(9) 0.0297(11) -0.0015(8) 0.0045(8) 0.0023(7)
C6 0.0217(10) 0.0319(11) 0.0249(10) -0.0044(8) 0.0082(8) -0.0038(8)
C7 0.0185(9) 0.0230(9) 0.0257(10) 0.0000(8) 0.0079(8) -0.0002(7)
C8 0.0208(10) 0.0240(10) 0.0250(10) -0.0006(8) 0.0082(8) -0.0023(7)
C9 0.0274(11) 0.0319(11) 0.0240(10) -0.0051(8) 0.0082(9) -0.0069(8)
C10 0.0373(12) 0.0338(11) 0.0279(11) -0.0061(9) 0.0185(10) -0.0096(9)
C11 0.0273(11) 0.0329(11) 0.0304(11) -0.0062(9) 0.0170(9) -0.0086(9)
C12 0.0206(10) 0.0255(10) 0.0267(10) -0.0031(8) 0.0111(8) -0.0040(8)
C13 0.0207(10) 0.0295(10) 0.0230(10) -0.0039(8) 0.0101(8) -0.0039(8)
C14 0.0181(9) 0.0289(10) 0.0285(11) -0.0040(8) 0.0102(8) -0.0022(8)
C15 0.0248(11) 0.0419(12) 0.0297(11) -0.0057(9) 0.0135(9) -0.0115(9)
C16 0.0222(10) 0.0296(10) 0.0330(11) -0.0024(9) 0.0145(9) -0.0036(8)
C17 0.0273(12) 0.0478(14) 0.0382(13) -0.0082(10) 0.0167(10) -0.0174(10)
C18 0.065(2) 0.109(3) 0.0503(17) -0.0147(18) 0.0325(16) -0.060(2)
C19 0.0262(13) 0.070(2) 0.092(2) -0.0025(18) 0.0295(15) -0.0087(13)
C20 0.0475(16) 0.0445(15) 0.083(2) -0.0128(15) 0.0355(16) -0.0202(13)
C21 0.0526(17) 0.0576(17) 0.0672(19) 0.0126(14) 0.0418(16) 0.0182(14)
C22 0.0402(15) 0.087(2) 0.0483(16) 0.0086(15) 0.0304(13) 0.0074(15)
C23 0.0429(16) 0.0599(18) 0.096(3) -0.0160(17) 0.0425(17) -0.0205(14)
C24 0.0256(11) 0.0385(12) 0.0439(13) -0.0027(10) 0.0229(10) -0.0017(9)
C25 0.0227(10) 0.0299(11) 0.0347(12) -0.0059(9) 0.0156(9) -0.0060(8)
C26 0.0247(11) 0.0415(13) 0.0328(12) 0.0017(9) 0.0153(9) -0.0013(9)
C27 0.0210(10) 0.0265(10) 0.0355(12) -0.0032(9) 0.0125(9) -0.0043(8)
C28 0.0205(10) 0.0313(11) 0.0322(11) -0.0003(9) 0.0128(9) -0.0015(8)
C29 0.0279(11) 0.0374(12) 0.0415(13) 0.0049(10) 0.0193(10) -0.0025(9)
C30 0.0325(12) 0.0442(13) 0.0378(13) 0.0127(10) 0.0156(10) 0.0026(10)
C31 0.0241(11) 0.0409(12) 0.0316(12) 0.0027(9) 0.0101(9) 0.0017(9)
C32 0.0207(10) 0.0328(11) 0.0284(11) -0.0003(8) 0.0118(8) -0.0011(8)
C33 0.0221(10) 0.0323(11) 0.0289(11) 0.0020(8) 0.0138(9) -0.0007(8)
C34 0.0188(10) 0.0365(12) 0.0225(10) -0.0012(8) 0.0075(8) -0.0023(8)
C35 0.0198(10) 0.0357(12) 0.0421(13) 0.0057(10) 0.0114(9) 0.0015(9)
C36 0.0161(9) 0.0360(12) 0.0283(11) -0.0042(9) 0.0068(8) -0.0018(8)
C37 0.0181(10) 0.0392(13) 0.0491(14) -0.0007(10) 0.0154(10) -0.0008(9)
C38 0.0399(16) 0.0497(17) 0.141(3) 0.0270(19) 0.055(2) 0.0153(13)
C39 0.0176(11) 0.0667(18) 0.0535(16) -0.0024(13) 0.0083(11) -0.0033(11)
C40 0.0360(15) 0.082(2) 0.0580(18) -0.0186(16) 0.0250(13) 0.0077(14)
C41 0.0344(14) 0.0521(16) 0.0458(15) -0.0086(12) 0.0060(11) 0.0159(12)
C42 0.0207(11) 0.0554(16) 0.0589(17) -0.0021(13) 0.0110(11) 0.0042(11)
C43 0.0407(14) 0.0571(16) 0.0357(14) 0.0075(12) 0.0091(11) 0.0112(12)
C44 0.0215(10) 0.0425(13) 0.0342(12) -0.0026(10) 0.0073(9) 0.0061(9)
C45 0.0202(10) 0.0368(12) 0.0310(11) -0.0017(9) 0.0117(9) -0.0002(8)
C46 0.0226(10) 0.0377(12) 0.0337(12) -0.0068(9) 0.0106(9) 0.0016(9)
C47 0.0214(10) 0.0344(11) 0.0250(10) -0.0026(8) 0.0120(8) -0.0017(8)
C48 0.0216(10) 0.0293(10) 0.0245(10) -0.0015(8) 0.0084(8) -0.0019(8)
C49 0.0237(10) 0.0340(11) 0.0340(12) -0.0025(9) 0.0130(9) 0.0005(8)
C50 0.0323(12) 0.0357(12) 0.0314(12) -0.0086(9) 0.0160(10) -0.0025(9)
C51 0.0263(11) 0.0334(11) 0.0274(11) -0.0060(9) 0.0102(9) -0.0059(9)
C52 0.0224(10) 0.0283(10) 0.0259(10) -0.0008(8) 0.0087(8) -0.0014(8)
C53 0.0235(10) 0.0281(10) 0.0247(10) -0.0031(8) 0.0107(8) 0.0000(8)
C54 0.0231(10) 0.0273(10) 0.0278(11) -0.0021(8) 0.0104(8) -0.0032(8)
C55 0.0241(11) 0.0425(13) 0.0250(11) -0.0038(9) 0.0090(9) -0.0023(9)
C56 0.0232(10) 0.0334(11) 0.0270(11) -0.0005(9) 0.0068(9) -0.0044(8)
C57 0.0229(11) 0.0552(15) 0.0292(12) -0.0025(10) 0.0045(9) 0.0012(10)
C58 0.0449(16) 0.0622(18) 0.0348(14) -0.0102(12) 0.0026(12) -0.0054(13)
C59 0.083(3) 0.061(2) 0.0477(18) 0.0132(15) -0.0106(17) 0.0021(18)
C60 0.0227(14) 0.166(4) 0.0415(17) -0.023(2) 0.0029(12) -0.0093(18)
C61 0.120(4) 0.054(2) 0.202(6) 0.006(3) 0.073(4) -0.007(3)
C62 0.119(4) 0.060(2) 0.120(4) 0.023(2) 0.060(3) 0.022(2)
C63 0.078(3) 0.110(4) 0.072(3) -0.020(2) 0.017(2) 0.012(2)
C64 0.111(4) 0.067(3) 0.229(7) -0.036(4) 0.031(4) -0.025(3)
O13 0.0811(19) 0.0620(15) 0.099(2) 0.0075(14) 0.0228(16) 0.0039(13)

loop_
_atom_type_symbol
_atom_type_description
_atom_type_scat_dispersion_real
_atom_type_scat_dispersion_imag
_atom_type_scat_source
C C 0.0033 0.0016 'International Tables Vol C Tables 4.2.6.8 and 6.1.1.4'
H H 0.0000 0.0000 'International Tables Vol C Tables 4.2.6.8 and 6.1.1.4'
O O 0.0106 0.0060 'International Tables Vol C Tables 4.2.6.8 and 6.1.1.4'
Fe Fe 0.3463 0.8444 'International Tables Vol C Tables 4.2.6.8 and 6.1.1.4'

loop_
_geom_angle_atom_site_label_1
_geom_angle_atom_site_label_2
_geom_angle_atom_site_label_3
_geom_angle
_geom_angle_site_symmetry_1
_geom_angle_site_symmetry_3
_geom_angle_publ_flag
O1 Fe1 O2 85.70(6) . . ?
O1 Fe1 O6 104.25(6) . . ?
O2 Fe1 O6 88.46(6) . . ?
O1 Fe1 O9 87.42(6) . . ?
O2 Fe1 O9 100.54(7) . . ?
O6 Fe1 O9 165.86(6) . . ?
O1 Fe1 O5 89.09(6) . . ?
O2 Fe1 O5 170.19(7) . . ?
O6 Fe1 O5 84.77(6) . . ?
O9 Fe1 O5 87.50(7) . . ?
O1 Fe1 O10 168.78(7) . . ?
O2 Fe1 O10 88.10(6) . . ?
O6 Fe1 O10 84.90(6) . . ?
O9 Fe1 O10 84.53(6) . . ?
O5 Fe1 O10 98.33(6) . . ?
O4 Fe2 O11 101.23(6) . . ?
O4 Fe2 O3 85.97(6) . . ?
O11 Fe2 O3 90.09(6) . . ?
O4 Fe2 O8 90.26(6) . . ?
O11 Fe2 O8 167.00(6) . . ?
O3 Fe2 O8 96.84(6) . . ?
O4 Fe2 O12 90.41(6) . . ?
O11 Fe2 O12 85.49(6) . . ?
O3 Fe2 O12 173.64(7) . . ?
O8 Fe2 O12 88.39(6) . . ?
O4 Fe2 O7 171.10(6) . . ?
O11 Fe2 O7 84.21(6) . . ?
O3 Fe2 O7 87.00(6) . . ?
O8 Fe2 O7 85.18(6) . . ?
O12 Fe2 O7 97.08(6) . . ?
C5 O1 Fe1 130.97(13) . . ?
C7 O2 Fe1 131.64(13) . . ?
C14 O3 Fe2 130.91(13) . . ?
C16 O4 Fe2 130.16(13) . . ?
C25 O5 Fe1 127.82(13) . . ?
C27 O6 Fe1 124.82(13) . . ?
C34 O7 Fe2 130.34(13) . . ?
C36 O8 Fe2 132.23(13) . . ?
C45 O9 Fe1 130.82(14) . . ?
C47 O10 Fe1 130.70(13) . . ?
C54 O11 Fe2 124.11(13) . . ?
C56 O12 Fe2 127.47(14) . . ?
C4 C1 H1A 109.5 . . ?
C4 C1 H1B 109.5 . . ?
H1A C1 H1B 109.5 . . ?
C4 C1 H1C 109.5 . . ?
H1A C1 H1C 109.5 . . ?
H1B C1 H1C 109.5 . . ?
C4 C2 H2A 109.5 . . ?
C4 C2 H2B 109.5 . . ?
H2A C2 H2B 109.5 . . ?
C4 C2 H2C 109.5 . . ?
H2A C2 H2C 109.5 . . ?
H2B C2 H2C 109.5 . . ?
C4 C3 H3A 109.5 . . ?
C4 C3 H3B 109.5 . . ?
H3A C3 H3B 109.5 . . ?
C4 C3 H3C 109.5 . . ?
H3A C3 H3C 109.5 . . ?
H3B C3 H3C 109.5 . . ?
C2 C4 C1 110.05(19) . . ?
C2 C4 C5 113.36(18) . . ?
C1 C4 C5 109.58(18) . . ?
C2 C4 C3 109.96(19) . . ?
C1 C4 C3 108.54(19) . . ?
C5 C4 C3 105.15(17) . . ?
O1 C5 C6 123.61(18) . . ?
O1 C5 C4 114.21(17) . . ?
C6 C5 C4 122.12(19) . . ?
C5 C6 C7 122.92(19) . . ?
C5 C6 H6 118.5 . . ?
C7 C6 H6 118.5 . . ?
O2 C7 C6 123.54(18) . . ?
O2 C7 C8 114.94(17) . . ?
C6 C7 C8 121.52(18) . . ?
C13 C8 C9 118.69(18) . . ?
C13 C8 C7 117.40(18) . . ?
C9 C8 C7 123.91(18) . . ?
C10 C9 C8 120.22(19) . . ?
C10 C9 H9 119.9 . . ?
C8 C9 H9 119.9 . . ?
C11 C10 C9 120.6(2) . . ?
C11 C10 H10 119.7 . . ?
C9 C10 H10 119.7 . . ?
C10 C11 C12 120.13(19) . . ?
C10 C11 H11 119.9 . . ?
C12 C11 H11 119.9 . . ?
C11 C12 C13 118.72(18) . . ?
C11 C12 C14 123.84(18) . . ?
C13 C12 C14 117.44(18) . . ?
C8 C13 C12 121.60(19) . . ?
C8 C13 H13 119.2 . . ?
C12 C13 H13 119.2 . . ?
O3 C14 C15 123.75(19) . . ?
O3 C14 C12 115.13(17) . . ?
C15 C14 C12 121.08(19) . . ?
C16 C15 C14 123.1(2) . . ?
C16 C15 H15 118.4 . . ?
C14 C15 H15 118.4 . . ?
O4 C16 C15 123.77(19) . . ?
O4 C16 C17 114.12(18) . . ?
C15 C16 C17 122.11(19) . . ?
C18 C17 C20 109.7(3) . . ?
C18 C17 C19 108.4(3) . . ?
C20 C17 C19 110.0(2) . . ?
C18 C17 C16 113.90(19) . . ?
C20 C17 C16 108.27(19) . . ?
C19 C17 C16 106.5(2) . . ?
C17 C18 H18A 109.5 . . ?
C17 C18 H18B 109.5 . . ?
H18A C18 H18B 109.5 . . ?
C17 C18 H18C 109.5 . . ?
H18A C18 H18C 109.5 . . ?
H18B C18 H18C 109.5 . . ?
C17 C19 H19A 109.5 . . ?
C17 C19 H19B 109.5 . . ?
H19A C19 H19B 109.5 . . ?
C17 C19 H19C 109.5 . . ?
H19A C19 H19C 109.5 . . ?
H19B C19 H19C 109.5 . . ?
C17 C20 H20A 109.5 . . ?
C17 C20 H20B 109.5 . . ?
H20A C20 H20B 109.5 . . ?
C17 C20 H20C 109.5 . . ?
H20A C20 H20C 109.5 . . ?
H20B C20 H20C 109.5 . . ?
C24 C21 H21A 109.5 . . ?
C24 C21 H21B 109.5 . . ?
H21A C21 H21B 109.5 . . ?
C24 C21 H21C 109.5 . . ?
H21A C21 H21C 109.5 . . ?
H21B C21 H21C 109.5 . . ?
C24 C22 H22A 109.5 . . ?
C24 C22 H22B 109.5 . . ?
H22A C22 H22B 109.5 . . ?
C24 C22 H22C 109.5 . . ?
H22A C22 H22C 109.5 . . ?
H22B C22 H22C 109.5 . . ?
C24 C23 H23A 109.5 . . ?
C24 C23 H23B 109.5 . . ?
H23A C23 H23B 109.5 . . ?
C24 C23 H23C 109.5 . . ?
H23A C23 H23C 109.5 . . ?
H23B C23 H23C 109.5 . . ?
C23 C24 C22 109.7(2) . . ?
C23 C24 C21 109.3(2) . . ?
C22 C24 C21 109.9(2) . . ?
C23 C24 C25 105.97(19) . . ?
C22 C24 C25 113.1(2) . . ?
C21 C24 C25 108.77(19) . . ?
O5 C25 C26 123.30(19) . . ?
O5 C25 C24 114.81(19) . . ?
C26 C25 C24 121.9(2) . . ?
C25 C26 C27 122.4(2) . . ?
C25 C26 H26 118.8 . . ?
C27 C26 H26 118.8 . . ?
O6 C27 C26 124.6(2) . . ?
O6 C27 C28 115.70(18) . . ?
C26 C27 C28 119.6(2) . . ?
C33 C28 C29 119.2(2) . . ?
C33 C28 C27 116.93(19) . . ?
C29 C28 C27 123.80(19) . . ?
C30 C29 C28 120.1(2) . . ?
C30 C29 H29 120.0 . . ?
C28 C29 H29 120.0 . . ?
C31 C30 C29 120.4(2) . . ?
C31 C30 H30 119.8 . . ?
C29 C30 H30 119.8 . . ?
C30 C31 C32 119.9(2) . . ?
C30 C31 H31 120.0 . . ?
C32 C31 H31 120.0 . . ?
C31 C32 C33 119.47(19) . . ?
C31 C32 C34 122.85(19) . . ?
C33 C32 C34 117.63(19) . . ?
C28 C33 C32 120.8(2) . . ?
C28 C33 H33 119.6 . . ?
C32 C33 H33 119.6 . . ?
O7 C34 C35 125.04(19) . . ?
O7 C34 C32 114.57(18) . . ?
C35 C34 C32 120.33(19) . . ?
C36 C35 C34 122.6(2) . . ?
C36 C35 H35 118.7 . . ?
C34 C35 H35 118.7 . . ?
O8 C36 C35 123.69(19) . . ?
O8 C36 C37 114.13(18) . . ?
C35 C36 C37 122.2(2) . . ?
C38 C37 C40 109.9(3) . . ?
C38 C37 C39 109.4(2) . . ?
C40 C37 C39 109.5(2) . . ?
C38 C37 C36 113.68(19) . . ?
C40 C37 C36 107.4(2) . . ?
C39 C37 C36 106.8(2) . . ?
C37 C38 H38A 109.5 . . ?
C37 C38 H38B 109.5 . . ?
H38A C38 H38B 109.5 . . ?
C37 C38 H38C 109.5 . . ?
H38A C38 H38C 109.5 . . ?
H38B C38 H38C 109.5 . . ?
C37 C39 H39A 109.5 . . ?
C37 C39 H39B 109.5 . . ?
H39A C39 H39B 109.5 . . ?
C37 C39 H39C 109.5 . . ?
H39A C39 H39C 109.5 . . ?
H39B C39 H39C 109.5 . . ?
C37 C40 H40A 109.5 . . ?
C37 C40 H40B 109.5 . . ?
H40A C40 H40B 109.5 . . ?
C37 C40 H40C 109.5 . . ?
H40A C40 H40C 109.5 . . ?
H40B C40 H40C 109.5 . . ?
C44 C41 H41A 109.5 . . ?
C44 C41 H41B 109.5 . . ?
H41A C41 H41B 109.5 . . ?
C44 C41 H41C 109.5 . . ?
H41A C41 H41C 109.5 . . ?
H41B C41 H41C 109.5 . . ?
C44 C42 H42A 109.5 . . ?
C44 C42 H42B 109.5 . . ?
H42A C42 H42B 109.5 . . ?
C44 C42 H42C 109.5 . . ?
H42A C42 H42C 109.5 . . ?
H42B C42 H42C 109.5 . . ?
C44 C43 H43A 109.5 . . ?
C44 C43 H43B 109.5 . . ?
H43A C43 H43B 109.5 . . ?
C44 C43 H43C 109.5 . . ?
H43A C43 H43C 109.5 . . ?
H43B C43 H43C 109.5 . . ?
C41 C44 C43 110.4(2) . . ?
C41 C44 C45 113.31(19) . . ?
C43 C44 C45 106.84(19) . . ?
C41 C44 C42 109.2(2) . . ?
C43 C44 C42 109.3(2) . . ?
C45 C44 C42 107.72(19) . . ?
O9 C45 C46 123.9(2) . . ?
O9 C45 C44 114.15(19) . . ?
C46 C45 C44 121.9(2) . . ?
C45 C46 C47 122.5(2) . . ?
C45 C46 H46 118.8 . . ?
C47 C46 H46 118.8 . . ?
O10 C47 C46 124.24(19) . . ?
O10 C47 C48 115.07(18) . . ?
C46 C47 C48 120.65(19) . . ?
C53 C48 C49 119.44(19) . . ?
C53 C48 C47 117.31(18) . . ?
C49 C48 C47 123.25(19) . . ?
C50 C49 C48 119.9(2) . . ?
C50 C49 H49 120.1 . . ?
C48 C49 H49 120.1 . . ?
C51 C50 C49 120.3(2) . . ?
C51 C50 H50 119.8 . . ?
C49 C50 H50 119.8 . . ?
C50 C51 C52 120.1(2) . . ?
C50 C51 H51 120.0 . . ?
C52 C51 H51 120.0 . . ?
C53 C52 C51 119.39(19) . . ?
C53 C52 C54 117.33(18) . . ?
C51 C52 C54 123.27(19) . . ?
C48 C53 C52 120.81(19) . . ?
C48 C53 H53 119.6 . . ?
C52 C53 H53 119.6 . . ?
O11 C54 C55 124.70(19) . . ?
O11 C54 C52 114.83(18) . . ?
C55 C54 C52 120.46(19) . . ?
C54 C55 C56 122.9(2) . . ?
C54 C55 H55 118.5 . . ?
C56 C55 H55 118.5 . . ?
O12 C56 C55 122.95(19) . . ?
O12 C56 C57 115.95(19) . . ?
C55 C56 C57 121.1(2) . . ?
C59 C57 C56 106.8(2) . . ?
C59 C57 C58 110.4(2) . . ?
C56 C57 C58 111.8(2) . . ?
C59 C57 C60 111.1(3) . . ?
C56 C57 C60 109.0(2) . . ?
C58 C57 C60 107.8(2) . . ?
C57 C58 H58A 109.5 . . ?
C57 C58 H58B 109.5 . . ?
H58A C58 H58B 109.5 . . ?
C57 C58 H58C 109.5 . . ?
H58A C58 H58C 109.5 . . ?
H58B C58 H58C 109.5 . . ?
C57 C59 H59A 109.5 . . ?
C57 C59 H59B 109.5 . . ?
H59A C59 H59B 109.5 . . ?
C57 C59 H59C 109.5 . . ?
H59A C59 H59C 109.5 . . ?
H59B C59 H59C 109.5 . . ?
C57 C60 H60A 109.5 . . ?
C57 C60 H60B 109.5 . . ?
H60A C60 H60B 109.5 . . ?
C57 C60 H60C 109.5 . . ?
H60A C60 H60C 109.5 . . ?
H60B C60 H60C 109.5 . . ?
C62 C61 H61A 109.5 . . ?
C62 C61 H61B 109.5 . . ?
H61A C61 H61B 109.5 . . ?
C62 C61 H61C 109.5 . . ?
H61A C61 H61C 109.5 . . ?
H61B C61 H61C 109.5 . . ?
O13 C62 C61 112.0(4) . . ?
O13 C62 H62A 109.2 . . ?
C61 C62 H62A 109.2 . . ?
O13 C62 H62B 109.2 . . ?
C61 C62 H62B 109.2 . . ?
H62A C62 H62B 107.9 . . ?
O13 C63 C64 109.9(4) . . ?
O13 C63 H63A 109.7 . . ?
C64 C63 H63A 109.7 . . ?
O13 C63 H63B 109.7 . . ?
C64 C63 H63B 109.7 . . ?
H63A C63 H63B 108.2 . . ?
C63 C64 H64A 109.5 . . ?
C63 C64 H64B 109.5 . . ?
H64A C64 H64B 109.5 . . ?
C63 C64 H64C 109.5 . . ?
H64A C64 H64C 109.5 . . ?
H64B C64 H64C 109.5 . . ?
C62 O13 C63 114.8(4) . . ?

loop_
_geom_bond_atom_site_label_1
_geom_bond_atom_site_label_2
_geom_bond_distance
_geom_bond_site_symmetry_2
_geom_bond_publ_flag
Fe1 O1 1.9749(15) . ?
Fe1 O2 1.9813(14) . ?
Fe1 O6 1.9939(15) . ?
Fe1 O9 1.9990(15) . ?
Fe1 O5 1.9999(15) . ?
Fe1 O10 2.0140(14) . ?
Fe2 O4 1.9787(15) . ?
Fe2 O11 1.9813(15) . ?
Fe2 O3 1.9828(15) . ?
Fe2 O8 1.9881(15) . ?
Fe2 O12 2.0023(15) . ?
Fe2 O7 2.0173(15) . ?
O1 C5 1.275(3) . ?
O2 C7 1.273(2) . ?
O3 C14 1.270(2) . ?
O4 C16 1.279(3) . ?
O5 C25 1.268(3) . ?
O6 C27 1.269(3) . ?
O7 C34 1.267(3) . ?
O8 C36 1.270(3) . ?
O9 C45 1.273(3) . ?
O10 C47 1.273(3) . ?
O11 C54 1.287(2) . ?
O12 C56 1.270(3) . ?
C1 C4 1.532(3) . ?
C1 H1A 0.9800 . ?
C1 H1B 0.9800 . ?
C1 H1C 0.9800 . ?
C2 C4 1.529(3) . ?
C2 H2A 0.9800 . ?
C2 H2B 0.9800 . ?
C2 H2C 0.9800 . ?
C3 C4 1.542(3) . ?
C3 H3A 0.9800 . ?
C3 H3B 0.9800 . ?
C3 H3C 0.9800 . ?
C4 C5 1.536(3) . ?
C5 C6 1.396(3) . ?
C6 C7 1.401(3) . ?
C6 H6 0.9500 . ?
C7 C8 1.498(3) . ?
C8 C13 1.391(3) . ?
C8 C9 1.397(3) . ?
C9 C10 1.387(3) . ?
C9 H9 0.9500 . ?
C10 C11 1.387(3) . ?
C10 H10 0.9500 . ?
C11 C12 1.395(3) . ?
C11 H11 0.9500 . ?
C12 C13 1.397(3) . ?
C12 C14 1.493(3) . ?
C13 H13 0.9500 . ?
C14 C15 1.403(3) . ?
C15 C16 1.397(3) . ?
C15 H15 0.9500 . ?
C16 C17 1.536(3) . ?
C17 C18 1.522(4) . ?
C17 C20 1.525(4) . ?
C17 C19 1.533(4) . ?
C18 H18A 0.9800 . ?
C18 H18B 0.9800 . ?
C18 H18C 0.9800 . ?
C19 H19A 0.9800 . ?
C19 H19B 0.9800 . ?
C19 H19C 0.9800 . ?
C20 H20A 0.9800 . ?
C20 H20B 0.9800 . ?
C20 H20C 0.9800 . ?
C21 C24 1.530(3) . ?
C21 H21A 0.9800 . ?
C21 H21B 0.9800 . ?
C21 H21C 0.9800 . ?
C22 C24 1.525(4) . ?
C22 H22A 0.9800 . ?
C22 H22B 0.9800 . ?
C22 H22C 0.9800 . ?
C23 C24 1.525(4) . ?
C23 H23A 0.9800 . ?
C23 H23B 0.9800 . ?
C23 H23C 0.9800 . ?
C24 C25 1.532(3) . ?
C25 C26 1.402(3) . ?
C26 C27 1.404(3) . ?
C26 H26 0.9500 . ?
C27 C28 1.494(3) . ?
C28 C33 1.388(3) . ?
C28 C29 1.394(3) . ?
C29 C30 1.391(3) . ?
C29 H29 0.9500 . ?
C30 C31 1.382(3) . ?
C30 H30 0.9500 . ?
C31 C32 1.392(3) . ?
C31 H31 0.9500 . ?
C32 C33 1.394(3) . ?
C32 C34 1.498(3) . ?
C33 H33 0.9500 . ?
C34 C35 1.399(3) . ?
C35 C36 1.397(3) . ?
C35 H35 0.9500 . ?
C36 C37 1.532(3) . ?
C37 C38 1.524(4) . ?
C37 C40 1.525(4) . ?
C37 C39 1.526(3) . ?
C38 H38A 0.9800 . ?
C38 H38B 0.9800 . ?
C38 H38C 0.9800 . ?
C39 H39A 0.9800 . ?
C39 H39B 0.9800 . ?
C39 H39C 0.9800 . ?
C40 H40A 0.9800 . ?
C40 H40B 0.9800 . ?
C40 H40C 0.9800 . ?
C41 C44 1.525(3) . ?
C41 H41A 0.9800 . ?
C41 H41B 0.9800 . ?
C41 H41C 0.9800 . ?
C42 C44 1.544(3) . ?
C42 H42A 0.9800 . ?
C42 H42B 0.9800 . ?
C42 H42C 0.9800 . ?
C43 C44 1.529(3) . ?
C43 H43A 0.9800 . ?
C43 H43B 0.9800 . ?
C43 H43C 0.9800 . ?
C44 C45 1.536(3) . ?
C45 C46 1.393(3) . ?
C46 C47 1.404(3) . ?
C46 H46 0.9500 . ?
C47 C48 1.497(3) . ?
C48 C53 1.391(3) . ?
C48 C49 1.398(3) . ?
C49 C50 1.394(3) . ?
C49 H49 0.9500 . ?
C50 C51 1.390(3) . ?
C50 H50 0.9500 . ?
C51 C52 1.395(3) . ?
C51 H51 0.9500 . ?
C52 C53 1.395(3) . ?
C52 C54 1.492(3) . ?
C53 H53 0.9500 . ?
C54 C55 1.392(3) . ?
C55 C56 1.408(3) . ?
C55 H55 0.9500 . ?
C56 C57 1.533(3) . ?
C57 C59 1.513(4) . ?
C57 C58 1.534(4) . ?
C57 C60 1.536(4) . ?
C58 H58A 0.9800 . ?
C58 H58B 0.9800 . ?
C58 H58C 0.9800 . ?
C59 H59A 0.9800 . ?
C59 H59B 0.9800 . ?
C59 H59C 0.9800 . ?
C60 H60A 0.9800 . ?
C60 H60B 0.9800 . ?
C60 H60C 0.9800 . ?
C61 C62 1.469(7) . ?
C61 H61A 0.9800 . ?
C61 H61B 0.9800 . ?
C61 H61C 0.9800 . ?
C62 O13 1.399(5) . ?
C62 H62A 0.9900 . ?
C62 H62B 0.9900 . ?
C63 O13 1.416(5) . ?
C63 C64 1.465(7) . ?
C63 H63A 0.9900 . ?
C63 H63B 0.9900 . ?
C64 H64A 0.9800 . ?
C64 H64B 0.9800 . ?
C64 H64C 0.9800 . ?

loop_
_geom_torsion_atom_site_label_1
_geom_torsion_atom_site_label_2
_geom_torsion_atom_site_label_3
_geom_torsion_atom_site_label_4
_geom_torsion
_geom_torsion_site_symmetry_1
_geom_torsion_site_symmetry_2
_geom_torsion_site_symmetry_3
_geom_torsion_site_symmetry_4
_geom_torsion_publ_flag
O2 Fe1 O1 C5 13.38(18) . . . . ?
O6 Fe1 O1 C5 100.69(18) . . . . ?
O9 Fe1 O1 C5 -87.40(18) . . . . ?
O5 Fe1 O1 C5 -174.94(18) . . . . ?
O10 Fe1 O1 C5 -43.3(4) . . . . ?
O1 Fe1 O2 C7 -3.55(18) . . . . ?
O6 Fe1 O2 C7 -107.97(18) . . . . ?
O9 Fe1 O2 C7 83.01(19) . . . . ?
O10 Fe1 O2 C7 167.09(18) . . . . ?
O4 Fe2 O3 C14 -12.31(18) . . . . ?
O11 Fe2 O3 C14 -113.56(19) . . . . ?
O8 Fe2 O3 C14 77.46(19) . . . . ?
O7 Fe2 O3 C14 162.24(19) . . . . ?
O11 Fe2 O4 C16 106.31(18) . . . . ?
O3 Fe2 O4 C16 17.03(18) . . . . ?
O8 Fe2 O4 C16 -79.81(19) . . . . ?
O12 Fe2 O4 C16 -168.20(18) . . . . ?
O1 Fe1 O5 C25 -135.87(18) . . . . ?
O6 Fe1 O5 C25 -31.48(18) . . . . ?
O9 Fe1 O5 C25 136.68(18) . . . . ?
O10 Fe1 O5 C25 52.58(19) . . . . ?
O1 Fe1 O6 C27 124.31(16) . . . . ?
O2 Fe1 O6 C27 -150.52(16) . . . . ?
O9 Fe1 O6 C27 -20.5(3) . . . . ?
O5 Fe1 O6 C27 36.59(16) . . . . ?
O10 Fe1 O6 C27 -62.28(16) . . . . ?
O11 Fe2 O7 C34 168.42(19) . . . . ?
O3 Fe2 O7 C34 -101.19(18) . . . . ?
O8 Fe2 O7 C34 -4.06(18) . . . . ?
O12 Fe2 O7 C34 83.71(18) . . . . ?
O4 Fe2 O8 C36 -178.06(19) . . . . ?
O11 Fe2 O8 C36 -25.8(4) . . . . ?
O3 Fe2 O8 C36 95.97(19) . . . . ?
O12 Fe2 O8 C36 -87.66(19) . . . . ?
O7 Fe2 O8 C36 9.59(19) . . . . ?
O1 Fe1 O9 C45 -167.93(19) . . . . ?
O2 Fe1 O9 C45 106.93(19) . . . . ?
O6 Fe1 O9 C45 -21.9(4) . . . . ?
O5 Fe1 O9 C45 -78.72(19) . . . . ?
O10 Fe1 O9 C45 19.89(19) . . . . ?
O1 Fe1 O10 C47 -56.4(4) . . . . ?
O2 Fe1 O10 C47 -112.87(18) . . . . ?
O6 Fe1 O10 C47 158.50(18) . . . . ?
O9 Fe1 O10 C47 -12.09(18) . . . . ?
O5 Fe1 O10 C47 74.56(18) . . . . ?
O4 Fe2 O11 C54 126.17(15) . . . . ?
O3 Fe2 O11 C54 -147.92(16) . . . . ?
O8 Fe2 O11 C54 -25.5(4) . . . . ?
O12 Fe2 O11 C54 36.65(16) . . . . ?
O7 Fe2 O11 C54 -60.95(16) . . . . ?
O4 Fe2 O12 C56 -132.32(19) . . . . ?
O11 Fe2 O12 C56 -31.08(18) . . . . ?
O8 Fe2 O12 C56 137.44(19) . . . . ?
O7 Fe2 O12 C56 52.50(19) . . . . ?
Fe1 O1 C5 C6 -16.2(3) . . . . ?
Fe1 O1 C5 C4 161.15(13) . . . . ?
C2 C4 C5 O1 162.21(19) . . . . ?
C1 C4 C5 O1 38.8(2) . . . . ?
C3 C4 C5 O1 -77.6(2) . . . . ?
C2 C4 C5 C6 -20.4(3) . . . . ?
C1 C4 C5 C6 -143.8(2) . . . . ?
C3 C4 C5 C6 99.7(2) . . . . ?
O1 C5 C6 C7 5.2(3) . . . . ?
C4 C5 C6 C7 -171.90(19) . . . . ?
Fe1 O2 C7 C6 -3.4(3) . . . . ?
Fe1 O2 C7 C8 176.27(13) . . . . ?
C5 C6 C7 O2 4.5(3) . . . . ?
C5 C6 C7 C8 -175.14(19) . . . . ?
O2 C7 C8 C13 -10.6(3) . . . . ?
C6 C7 C8 C13 169.13(19) . . . . ?
O2 C7 C8 C9 169.84(19) . . . . ?
C6 C7 C8 C9 -10.5(3) . . . . ?
C13 C8 C9 C10 -0.9(3) . . . . ?
C7 C8 C9 C10 178.7(2) . . . . ?
C8 C9 C10 C11 0.5(3) . . . . ?
C9 C10 C11 C12 0.8(3) . . . . ?
C10 C11 C12 C13 -1.6(3) . . . . ?
C10 C11 C12 C14 177.8(2) . . . . ?
C9 C8 C13 C12 0.1(3) . . . . ?
C7 C8 C13 C12 -179.57(18) . . . . ?
C11 C12 C13 C8 1.2(3) . . . . ?
C14 C12 C13 C8 -178.23(19) . . . . ?
Fe2 O3 C14 C15 4.9(3) . . . . ?
Fe2 O3 C14 C12 -177.60(13) . . . . ?
C11 C12 C14 O3 163.6(2) . . . . ?
C13 C12 C14 O3 -17.0(3) . . . . ?
C11 C12 C14 C15 -18.8(3) . . . . ?
C13 C12 C14 C15 160.6(2) . . . . ?
O3 C14 C15 C16 4.6(4) . . . . ?
C12 C14 C15 C16 -172.7(2) . . . . ?
Fe2 O4 C16 C15 -14.4(3) . . . . ?
Fe2 O4 C16 C17 165.57(15) . . . . ?
C14 C15 C16 O4 0.2(4) . . . . ?
C14 C15 C16 C17 -179.8(2) . . . . ?
O4 C16 C17 C18 175.6(3) . . . . ?
C15 C16 C17 C18 -4.4(4) . . . . ?
O4 C16 C17 C20 53.3(3) . . . . ?
C15 C16 C17 C20 -126.7(3) . . . . ?
O4 C16 C17 C19 -64.9(3) . . . . ?
C15 C16 C17 C19 115.1(3) . . . . ?
Fe1 O5 C25 C26 17.0(3) . . . . ?
Fe1 O5 C25 C24 -164.12(14) . . . . ?
C23 C24 C25 O5 -78.2(3) . . . . ?
C22 C24 C25 O5 161.6(2) . . . . ?
C21 C24 C25 O5 39.1(3) . . . . ?
C23 C24 C25 C26 100.7(3) . . . . ?
C22 C24 C25 C26 -19.5(3) . . . . ?
C21 C24 C25 C26 -142.0(2) . . . . ?
O5 C25 C26 C27 6.5(4) . . . . ?
C24 C25 C26 C27 -172.3(2) . . . . ?
Fe1 O6 C27 C26 -28.9(3) . . . . ?
Fe1 O6 C27 C28 148.25(14) . . . . ?
C25 C26 C27 O6 0.0(4) . . . . ?
C25 C26 C27 C28 -177.0(2) . . . . ?
O6 C27 C28 C33 -32.8(3) . . . . ?
C26 C27 C28 C33 144.5(2) . . . . ?
O6 C27 C28 C29 151.3(2) . . . . ?
C26 C27 C28 C29 -31.4(3) . . . . ?
C33 C28 C29 C30 2.3(3) . . . . ?
C27 C28 C29 C30 178.1(2) . . . . ?
C28 C29 C30 C31 -1.1(4) . . . . ?
C29 C30 C31 C32 -1.6(4) . . . . ?
C30 C31 C32 C33 3.0(3) . . . . ?
C30 C31 C32 C34 -174.3(2) . . . . ?
C29 C28 C33 C32 -0.8(3) . . . . ?
C27 C28 C33 C32 -176.9(2) . . . . ?
C31 C32 C33 C28 -1.8(3) . . . . ?
C34 C32 C33 C28 175.63(19) . . . . ?
Fe2 O7 C34 C35 -2.9(3) . . . . ?
Fe2 O7 C34 C32 174.55(13) . . . . ?
C31 C32 C34 O7 138.7(2) . . . . ?
C33 C32 C34 O7 -38.6(3) . . . . ?
C31 C32 C34 C35 -43.7(3) . . . . ?
C33 C32 C34 C35 139.0(2) . . . . ?
O7 C34 C35 C36 7.9(4) . . . . ?
C32 C34 C35 C36 -169.4(2) . . . . ?
Fe2 O8 C36 C35 -8.0(3) . . . . ?
Fe2 O8 C36 C37 173.67(14) . . . . ?
C34 C35 C36 O8 -2.5(4) . . . . ?
C34 C35 C36 C37 175.7(2) . . . . ?
O8 C36 C37 C38 -179.5(2) . . . . ?
C35 C36 C37 C38 2.2(4) . . . . ?
O8 C36 C37 C40 58.7(3) . . . . ?
C35 C36 C37 C40 -119.7(3) . . . . ?
O8 C36 C37 C39 -58.7(3) . . . . ?
C35 C36 C37 C39 122.9(2) . . . . ?
Fe1 O9 C45 C46 -16.3(3) . . . . ?
Fe1 O9 C45 C44 167.29(15) . . . . ?
C41 C44 C45 O9 -177.4(2) . . . . ?
C43 C44 C45 O9 60.8(3) . . . . ?
C42 C44 C45 O9 -56.5(3) . . . . ?
C41 C44 C45 C46 6.2(3) . . . . ?
C43 C44 C45 C46 -115.7(2) . . . . ?
C42 C44 C45 C46 127.0(2) . . . . ?
O9 C45 C46 C47 -2.9(4) . . . . ?
C44 C45 C46 C47 173.3(2) . . . . ?
Fe1 O10 C47 C46 0.9(3) . . . . ?
Fe1 O10 C47 C48 178.49(13) . . . . ?
C45 C46 C47 O10 10.6(4) . . . . ?
C45 C46 C47 C48 -167.0(2) . . . . ?
O10 C47 C48 C53 -30.1(3) . . . . ?
C46 C47 C48 C53 147.6(2) . . . . ?
O10 C47 C48 C49 150.0(2) . . . . ?
C46 C47 C48 C49 -32.3(3) . . . . ?
C53 C48 C49 C50 2.7(3) . . . . ?
C47 C48 C49 C50 -177.4(2) . . . . ?
C48 C49 C50 C51 -0.4(3) . . . . ?
C49 C50 C51 C52 -1.7(3) . . . . ?
C50 C51 C52 C53 1.4(3) . . . . ?
C50 C51 C52 C54 -179.9(2) . . . . ?
C49 C48 C53 C52 -3.0(3) . . . . ?
C47 C48 C53 C52 177.09(19) . . . . ?
C51 C52 C53 C48 1.0(3) . . . . ?
C54 C52 C53 C48 -177.77(19) . . . . ?
Fe2 O11 C54 C55 -29.0(3) . . . . ?
Fe2 O11 C54 C52 149.74(14) . . . . ?
C53 C52 C54 O11 -35.6(3) . . . . ?
C51 C52 C54 O11 145.7(2) . . . . ?
C53 C52 C54 C55 143.2(2) . . . . ?
C51 C52 C54 C55 -35.5(3) . . . . ?
O11 C54 C55 C56 -0.5(4) . . . . ?
C52 C54 C55 C56 -179.1(2) . . . . ?
Fe2 O12 C56 C55 15.7(3) . . . . ?
Fe2 O12 C56 C57 -162.02(15) . . . . ?
C54 C55 C56 O12 7.7(4) . . . . ?
C54 C55 C56 C57 -174.7(2) . . . . ?
O12 C56 C57 C59 94.8(3) . . . . ?
C55 C56 C57 C59 -83.0(3) . . . . ?
O12 C56 C57 C58 -144.4(2) . . . . ?
C55 C56 C57 C58 37.9(3) . . . . ?
O12 C56 C57 C60 -25.3(3) . . . . ?
C55 C56 C57 C60 156.9(3) . . . . ?
C61 C62 O13 C63 -178.5(4) . . . . ?
C64 C63 O13 C62 178.1(4) . . . . ?
